data_4065469
loop_
_publ_author_name
'Choong, Sam L.'
'Woodul, William D.'
'Schenk, Christian'
'Stasch, Andreas'
'Richards, Anne F.'
'Jones, Cameron'

_publ_section_title
;
 Synthesis, Characterization, and Reactivity of an N-Heterocyclic
 Germanium(II) Hydride: Reversible Hydrogermylation of a Phosphaalkyne
;
_journal_issue 20
_journal_name_full Organometallics
_journal_page_first 5543
_journal_paper_doi 10.1021/om200823x
_journal_volume 30
_journal_year 2011
_chemical_formula_sum 'C28 H39 Ge N2 P'
_chemical_formula_weight 507.17
_chemical_name_systematic
; 
 ? 
;
_space_group_IT_number 14
_symmetry_cell_setting monoclinic
_symmetry_space_group_name_Hall '-P 2yn'
_symmetry_space_group_name_H-M 'P 1 21/n 1'
_atom_sites_solution_hydrogens geom
_atom_sites_solution_primary direct
_atom_sites_solution_secondary difmap
_audit_creation_method SHELXL-97
_cell_angle_alpha 90.00
_cell_angle_beta 94.95(3)
_cell_angle_gamma 90.00
_cell_formula_units_Z 4
_cell_length_a 11.739(2)
_cell_length_b 7.4260(15)
_cell_length_c 31.153(6)
_cell_measurement_temperature 123(2)
_cell_volume 2705.6(9)
_computing_structure_refinement 'SHELXL-97 (Sheldrick, 1997)'
_computing_structure_solution 'SHELXS-97 (Sheldrick, 1990)'
_diffrn_ambient_temperature 123(2)
_diffrn_measured_fraction_theta_full 0.997
_diffrn_measured_fraction_theta_max 0.997
_diffrn_measurement_device_type 'Oxford Gemini Ultra'
_diffrn_radiation_monochromator graphite
_diffrn_radiation_source 'Enhance (Mo) X-ray Source'
_diffrn_radiation_type MoK\a
_diffrn_radiation_wavelength 0.71073
_diffrn_reflns_av_R_equivalents 0.0288
_diffrn_reflns_av_sigmaI/netI 0.0378
_diffrn_reflns_limit_h_max 15
_diffrn_reflns_limit_h_min -14
_diffrn_reflns_limit_k_max 9
_diffrn_reflns_limit_k_min -9
_diffrn_reflns_limit_l_max 39
_diffrn_reflns_limit_l_min -39
_diffrn_reflns_number 11114
_diffrn_reflns_theta_full 27.12
_diffrn_reflns_theta_max 27.12
_diffrn_reflns_theta_min 3.25
_exptl_absorpt_coefficient_mu 1.209
_exptl_absorpt_correction_T_max 0.942
_exptl_absorpt_correction_T_min 0.821
_exptl_absorpt_correction_type multi-scan
_exptl_absorpt_process_details 'SCALE3 ABSPACK'
_exptl_crystal_colour red
_exptl_crystal_density_diffrn 1.245
_exptl_crystal_density_method 'not measured'
_exptl_crystal_description block
_exptl_crystal_F_000 1072
_exptl_crystal_size_max 0.18
_exptl_crystal_size_mid 0.10
_exptl_crystal_size_min 0.05
_refine_diff_density_max 0.643
_refine_diff_density_min -0.410
_refine_diff_density_rms 0.060
_refine_ls_extinction_method none
_refine_ls_goodness_of_fit_ref 1.049
_refine_ls_hydrogen_treatment mixed
_refine_ls_matrix_type full
_refine_ls_number_parameters 304
_refine_ls_number_reflns 5960
_refine_ls_number_restraints 0
_refine_ls_restrained_S_all 1.049
_refine_ls_R_factor_all 0.0507
_refine_ls_R_factor_gt 0.0339
_refine_ls_shift/su_max 0.001
_refine_ls_shift/su_mean 0.000
_refine_ls_structure_factor_coef Fsqd
_refine_ls_weighting_details 'calc w=1/[\s^2^(Fo^2^)+(0.0427P)^2^+1.1159P] where P=(Fo^2^+2Fc^2^)/3'
_refine_ls_weighting_scheme calc
_refine_ls_wR_factor_gt 0.0815
_refine_ls_wR_factor_ref 0.0895
_reflns_number_gt 4723
_reflns_number_total 5960
_reflns_threshold_expression >2sigma(I)
_cod_data_source_file om200823x_si_007.cif
_cod_data_source_block compound10
_cod_original_sg_symbol_H-M P2(1)/n
_cod_database_code 4065469

loop_
_symmetry_equiv_pos_as_xyz
'x, y, z'
'-x+1/2, y+1/2, -z+1/2'
'-x, -y, -z'
'x-1/2, -y-1/2, z-1/2'

loop_
_atom_site_label
_atom_site_type_symbol
_atom_site_fract_x
_atom_site_fract_y
_atom_site_fract_z
_atom_site_U_iso_or_equiv
_atom_site_adp_type
_atom_site_occupancy
_atom_site_symmetry_multiplicity
_atom_site_calc_flag
_atom_site_refinement_flags
Ge1 Ge 0.457017(18) 0.29121(3) 0.122528(7) 0.02364(8) Uani 1 1 d .
P1 P 0.41106(6) 0.06712(9) 0.21206(2) 0.03647(15) Uani 1 1 d .
N1 N 0.60292(14) 0.1445(3) 0.12475(5) 0.0261(4) Uani 1 1 d .
N2 N 0.36748(14) 0.0823(2) 0.09662(5) 0.0239(4) Uani 1 1 d .
C1 C 0.7265(2) -0.1187(4) 0.12045(8) 0.0417(6) Uani 1 1 d .
H1A H 0.7733 -0.0608 0.0999 0.063 Uiso 1 1 calc R
H1B H 0.7182 -0.2471 0.1135 0.063 Uiso 1 1 calc R
H1C H 0.7635 -0.1050 0.1497 0.063 Uiso 1 1 calc R
C2 C 0.60985(18) -0.0315(3) 0.11780(7) 0.0287(5) Uani 1 1 d .
C3 C 0.51617(19) -0.1415(3) 0.10588(7) 0.0285(5) Uani 1 1 d .
H3 H 0.5298 -0.2677 0.1066 0.034 Uiso 1 1 calc R
C4 C 0.40441(18) -0.0869(3) 0.09299(6) 0.0255(4) Uani 1 1 d .
C5 C 0.3244(2) -0.2264(3) 0.07263(8) 0.0344(5) Uani 1 1 d .
H5A H 0.2513 -0.2205 0.0856 0.052 Uiso 1 1 calc R
H5B H 0.3580 -0.3462 0.0774 0.052 Uiso 1 1 calc R
H5C H 0.3116 -0.2034 0.0416 0.052 Uiso 1 1 calc R
C6 C 0.70591(18) 0.2511(3) 0.13084(7) 0.0275(5) Uani 1 1 d .
C7 C 0.74294(18) 0.3441(3) 0.09555(7) 0.0282(5) Uani 1 1 d .
C8 C 0.84186(18) 0.4465(3) 0.10138(7) 0.0312(5) Uani 1 1 d .
H8 H 0.8676 0.5085 0.0773 0.037 Uiso 1 1 calc R
C9 C 0.90459(19) 0.4619(3) 0.14101(8) 0.0352(5) Uani 1 1 d .
C10 C 0.86577(19) 0.3688(4) 0.17543(8) 0.0382(6) Uani 1 1 d .
H10 H 0.9076 0.3780 0.2029 0.046 Uiso 1 1 calc R
C11 C 0.76815(19) 0.2627(3) 0.17137(7) 0.0340(5) Uani 1 1 d .
C12 C 0.6786(2) 0.3305(4) 0.05159(7) 0.0364(6) Uani 1 1 d .
H12A H 0.7206 0.3952 0.0305 0.055 Uiso 1 1 calc R
H12B H 0.6025 0.3838 0.0525 0.055 Uiso 1 1 calc R
H12C H 0.6709 0.2035 0.0432 0.055 Uiso 1 1 calc R
C13 C 1.0119(2) 0.5741(4) 0.14581(9) 0.0489(7) Uani 1 1 d .
H13A H 1.0691 0.5218 0.1284 0.073 Uiso 1 1 calc R
H13B H 1.0419 0.5762 0.1761 0.073 Uiso 1 1 calc R
H13C H 0.9943 0.6972 0.1360 0.073 Uiso 1 1 calc R
C14 C 0.7345(2) 0.1576(4) 0.21002(8) 0.0464(7) Uani 1 1 d .
H14A H 0.7826 0.0501 0.2140 0.070 Uiso 1 1 calc R
H14B H 0.6541 0.1214 0.2052 0.070 Uiso 1 1 calc R
H14C H 0.7449 0.2333 0.2358 0.070 Uiso 1 1 calc R
C15 C 0.26206(17) 0.1328(3) 0.07144(6) 0.0244(4) Uani 1 1 d .
C16 C 0.26817(18) 0.1797(3) 0.02822(7) 0.0264(5) Uani 1 1 d .
C17 C 0.16737(18) 0.2217(3) 0.00319(7) 0.0286(5) Uani 1 1 d .
H17 H 0.1710 0.2521 -0.0263 0.034 Uiso 1 1 calc R
C18 C 0.06165(18) 0.2201(3) 0.02022(7) 0.0293(5) Uani 1 1 d .
C19 C 0.05902(18) 0.1765(3) 0.06320(7) 0.0299(5) Uani 1 1 d .
H19 H -0.0124 0.1769 0.0754 0.036 Uiso 1 1 calc R
C20 C 0.15730(18) 0.1318(3) 0.08943(7) 0.0280(5) Uani 1 1 d .
C21 C 0.38067(19) 0.1842(4) 0.00825(7) 0.0355(6) Uani 1 1 d .
H21A H 0.3664 0.1900 -0.0232 0.053 Uiso 1 1 calc R
H21B H 0.4244 0.0752 0.0163 0.053 Uiso 1 1 calc R
H21C H 0.4243 0.2905 0.0186 0.053 Uiso 1 1 calc R
C22 C -0.04664(19) 0.2621(3) -0.00791(8) 0.0359(5) Uani 1 1 d .
H22A H -0.1069 0.1775 -0.0014 0.054 Uiso 1 1 calc R
H22B H -0.0320 0.2508 -0.0383 0.054 Uiso 1 1 calc R
H22C H -0.0712 0.3854 -0.0022 0.054 Uiso 1 1 calc R
C23 C 0.1477(2) 0.0811(4) 0.13586(7) 0.0373(6) Uani 1 1 d .
H23A H 0.1813 -0.0383 0.1414 0.056 Uiso 1 1 calc R
H23B H 0.0669 0.0789 0.1416 0.056 Uiso 1 1 calc R
H23C H 0.1886 0.1698 0.1547 0.056 Uiso 1 1 calc R
C24 C 0.43115(18) 0.2620(3) 0.18667(7) 0.0266(5) Uani 1 1 d .
C25 C 0.42820(19) 0.4419(3) 0.21073(7) 0.0310(5) Uani 1 1 d .
C26 C 0.4257(3) 0.4200(4) 0.25959(8) 0.0474(7) Uani 1 1 d .
H26A H 0.3571 0.3527 0.2657 0.071 Uiso 1 1 calc R
H26B H 0.4245 0.5390 0.2731 0.071 Uiso 1 1 calc R
H26C H 0.4939 0.3542 0.2712 0.071 Uiso 1 1 calc R
C27 C 0.3199(2) 0.5434(4) 0.19303(8) 0.0423(6) Uani 1 1 d .
H27A H 0.3223 0.5629 0.1620 0.063 Uiso 1 1 calc R
H27B H 0.3163 0.6599 0.2076 0.063 Uiso 1 1 calc R
H27C H 0.2522 0.4720 0.1982 0.063 Uiso 1 1 calc R
C28 C 0.5336(2) 0.5540(3) 0.20262(7) 0.0355(5) Uani 1 1 d .
H28A H 0.6028 0.4889 0.2135 0.053 Uiso 1 1 calc R
H28B H 0.5304 0.6697 0.2176 0.053 Uiso 1 1 calc R
H28C H 0.5351 0.5751 0.1716 0.053 Uiso 1 1 calc R
H1 H 0.420(2) -0.045(4) 0.1804(9) 0.063(9) Uiso 1 1 d .

loop_
_atom_site_aniso_label
_atom_site_aniso_U_11
_atom_site_aniso_U_22
_atom_site_aniso_U_33
_atom_site_aniso_U_23
_atom_site_aniso_U_13
_atom_site_aniso_U_12
Ge1 0.02565(12) 0.02403(13) 0.02141(12) 0.00070(9) 0.00301(8) 0.00401(9)
P1 0.0478(4) 0.0321(3) 0.0301(3) 0.0048(3) 0.0064(3) -0.0006(3)
N1 0.0258(9) 0.0289(10) 0.0238(9) 0.0019(8) 0.0031(7) 0.0053(7)
N2 0.0255(9) 0.0266(9) 0.0195(9) -0.0009(7) 0.0012(7) 0.0044(7)
C1 0.0354(13) 0.0397(15) 0.0494(15) -0.0046(12) 0.0006(11) 0.0136(11)
C2 0.0326(11) 0.0325(12) 0.0216(10) 0.0032(9) 0.0049(9) 0.0110(9)
C3 0.0368(12) 0.0239(11) 0.0250(11) 0.0012(9) 0.0036(9) 0.0071(9)
C4 0.0328(11) 0.0255(11) 0.0183(10) 0.0025(8) 0.0030(8) 0.0027(9)
C5 0.0412(13) 0.0277(12) 0.0335(12) -0.0015(10) -0.0026(10) 0.0024(10)
C6 0.0238(10) 0.0324(12) 0.0263(11) -0.0017(9) 0.0019(8) 0.0073(8)
C7 0.0264(11) 0.0304(11) 0.0279(11) -0.0044(9) 0.0035(8) 0.0067(9)
C8 0.0292(11) 0.0297(12) 0.0353(12) -0.0035(10) 0.0063(9) 0.0038(9)
C9 0.0271(11) 0.0347(13) 0.0431(14) -0.0081(11) -0.0001(10) 0.0060(10)
C10 0.0311(12) 0.0486(15) 0.0334(13) -0.0079(12) -0.0056(10) 0.0085(11)
C11 0.0294(11) 0.0418(14) 0.0303(12) -0.0012(10) -0.0003(9) 0.0107(10)
C12 0.0338(12) 0.0495(15) 0.0263(11) -0.0009(11) 0.0048(9) -0.0070(11)
C13 0.0375(14) 0.0510(17) 0.0568(17) -0.0113(14) -0.0038(12) -0.0035(12)
C14 0.0401(14) 0.0690(19) 0.0292(13) 0.0080(13) -0.0028(10) 0.0095(13)
C15 0.0263(10) 0.0225(11) 0.0241(10) -0.0023(8) 0.0005(8) 0.0018(8)
C16 0.0272(11) 0.0270(12) 0.0253(10) 0.0000(9) 0.0028(8) 0.0030(9)
C17 0.0306(11) 0.0292(12) 0.0254(11) 0.0022(9) -0.0004(9) 0.0036(9)
C18 0.0289(11) 0.0235(11) 0.0348(12) -0.0047(9) -0.0012(9) 0.0029(9)
C19 0.0254(11) 0.0303(12) 0.0345(12) -0.0059(10) 0.0047(9) 0.0004(9)
C20 0.0297(11) 0.0256(11) 0.0292(11) -0.0026(9) 0.0053(9) 0.0005(9)
C21 0.0306(11) 0.0525(16) 0.0239(11) 0.0044(10) 0.0046(9) 0.0059(11)
C22 0.0280(11) 0.0348(13) 0.0433(14) -0.0016(10) -0.0053(10) 0.0035(10)
C23 0.0345(12) 0.0493(16) 0.0289(12) -0.0004(11) 0.0076(10) -0.0063(11)
C24 0.0266(10) 0.0325(12) 0.0212(10) 0.0014(9) 0.0047(8) 0.0016(9)
C25 0.0344(12) 0.0378(13) 0.0210(11) -0.0027(9) 0.0042(9) -0.0008(10)
C26 0.0711(18) 0.0453(16) 0.0272(13) -0.0087(11) 0.0123(12) -0.0082(14)
C27 0.0397(13) 0.0389(15) 0.0487(15) -0.0092(12) 0.0070(11) 0.0077(11)
C28 0.0424(13) 0.0341(13) 0.0293(12) -0.0031(10) -0.0021(10) -0.0043(10)

loop_
_atom_type_symbol
_atom_type_description
_atom_type_scat_dispersion_real
_atom_type_scat_dispersion_imag
_atom_type_scat_source
C C 0.0033 0.0016 'International Tables Vol C Tables 4.2.6.8 and 6.1.1.4'
H H 0.0000 0.0000 'International Tables Vol C Tables 4.2.6.8 and 6.1.1.4'
N N 0.0061 0.0033 'International Tables Vol C Tables 4.2.6.8 and 6.1.1.4'
P P 0.1023 0.0942 'International Tables Vol C Tables 4.2.6.8 and 6.1.1.4'
Ge Ge 0.1547 1.8001 'International Tables Vol C Tables 4.2.6.8 and 6.1.1.4'

loop_
_geom_angle_atom_site_label_1
_geom_angle_atom_site_label_2
_geom_angle_atom_site_label_3
_geom_angle
N2 Ge1 N1 90.58(7)
N2 Ge1 C24 101.14(8)
N1 Ge1 C24 96.04(8)
C24 P1 H1 99.9(13)
C2 N1 C6 119.90(18)
C2 N1 Ge1 125.94(15)
C6 N1 Ge1 113.93(14)
C4 N2 C15 117.58(17)
C4 N2 Ge1 126.78(14)
C15 N2 Ge1 114.18(13)
C2 C1 H1A 109.5
C2 C1 H1B 109.5
H1A C1 H1B 109.5
C2 C1 H1C 109.5
H1A C1 H1C 109.5
H1B C1 H1C 109.5
N1 C2 C3 124.20(19)
N1 C2 C1 118.8(2)
C3 C2 C1 117.0(2)
C2 C3 C4 127.2(2)
C2 C3 H3 116.4
C4 C3 H3 116.4
N2 C4 C3 123.5(2)
N2 C4 C5 119.22(19)
C3 C4 C5 117.3(2)
C4 C5 H5A 109.5
C4 C5 H5B 109.5
H5A C5 H5B 109.5
C4 C5 H5C 109.5
H5A C5 H5C 109.5
H5B C5 H5C 109.5
C7 C6 C11 120.2(2)
C7 C6 N1 118.73(19)
C11 C6 N1 121.1(2)
C8 C7 C6 118.8(2)
C8 C7 C12 120.2(2)
C6 C7 C12 121.0(2)
C7 C8 C9 122.4(2)
C7 C8 H8 118.8
C9 C8 H8 118.8
C10 C9 C8 117.6(2)
C10 C9 C13 121.8(2)
C8 C9 C13 120.6(2)
C9 C10 C11 122.5(2)
C9 C10 H10 118.8
C11 C10 H10 118.8
C10 C11 C6 118.5(2)
C10 C11 C14 119.3(2)
C6 C11 C14 122.1(2)
C7 C12 H12A 109.5
C7 C12 H12B 109.5
H12A C12 H12B 109.5
C7 C12 H12C 109.5
H12A C12 H12C 109.5
H12B C12 H12C 109.5
C9 C13 H13A 109.5
C9 C13 H13B 109.5
H13A C13 H13B 109.5
C9 C13 H13C 109.5
H13A C13 H13C 109.5
H13B C13 H13C 109.5
C11 C14 H14A 109.5
C11 C14 H14B 109.5
H14A C14 H14B 109.5
C11 C14 H14C 109.5
H14A C14 H14C 109.5
H14B C14 H14C 109.5
C20 C15 C16 120.55(19)
C20 C15 N2 121.34(18)
C16 C15 N2 118.10(18)
C17 C16 C15 118.83(19)
C17 C16 C21 119.69(19)
C15 C16 C21 121.47(19)
C18 C17 C16 121.8(2)
C18 C17 H17 119.1
C16 C17 H17 119.1
C19 C18 C17 117.9(2)
C19 C18 C22 121.5(2)
C17 C18 C22 120.7(2)
C18 C19 C20 122.5(2)
C18 C19 H19 118.7
C20 C19 H19 118.7
C15 C20 C19 118.5(2)
C15 C20 C23 121.89(19)
C19 C20 C23 119.64(19)
C16 C21 H21A 109.5
C16 C21 H21B 109.5
H21A C21 H21B 109.5
C16 C21 H21C 109.5
H21A C21 H21C 109.5
H21B C21 H21C 109.5
C18 C22 H22A 109.5
C18 C22 H22B 109.5
H22A C22 H22B 109.5
C18 C22 H22C 109.5
H22A C22 H22C 109.5
H22B C22 H22C 109.5
C20 C23 H23A 109.5
C20 C23 H23B 109.5
H23A C23 H23B 109.5
C20 C23 H23C 109.5
H23A C23 H23C 109.5
H23B C23 H23C 109.5
C25 C24 P1 120.78(15)
C25 C24 Ge1 113.21(15)
P1 C24 Ge1 125.99(12)
C28 C25 C26 107.87(19)
C28 C25 C24 109.89(18)
C26 C25 C24 113.3(2)
C28 C25 C27 109.2(2)
C26 C25 C27 108.8(2)
C24 C25 C27 107.71(18)
C25 C26 H26A 109.5
C25 C26 H26B 109.5
H26A C26 H26B 109.5
C25 C26 H26C 109.5
H26A C26 H26C 109.5
H26B C26 H26C 109.5
C25 C27 H27A 109.5
C25 C27 H27B 109.5
H27A C27 H27B 109.5
C25 C27 H27C 109.5
H27A C27 H27C 109.5
H27B C27 H27C 109.5
C25 C28 H28A 109.5
C25 C28 H28B 109.5
H28A C28 H28B 109.5
C25 C28 H28C 109.5
H28A C28 H28C 109.5
H28B C28 H28C 109.5

loop_
_geom_bond_atom_site_label_1
_geom_bond_atom_site_label_2
_geom_bond_distance
Ge1 N2 2.0041(18)
Ge1 N1 2.0259(17)
Ge1 C24 2.058(2)
P1 C24 1.676(2)
P1 H1 1.30(3)
N1 C2 1.328(3)
N1 C6 1.444(3)
N2 C4 1.337(3)
N2 C15 1.456(3)
C1 C2 1.510(3)
C1 H1A 0.9800
C1 H1B 0.9800
C1 H1C 0.9800
C2 C3 1.395(3)
C3 C4 1.399(3)
C3 H3 0.9500
C4 C5 1.502(3)
C5 H5A 0.9800
C5 H5B 0.9800
C5 H5C 0.9800
C6 C7 1.399(3)
C6 C11 1.406(3)
C7 C8 1.387(3)
C7 C12 1.509(3)
C8 C9 1.387(3)
C8 H8 0.9500
C9 C10 1.386(4)
C9 C13 1.507(3)
C10 C11 1.388(4)
C10 H10 0.9500
C11 C14 1.516(3)
C12 H12A 0.9800
C12 H12B 0.9800
C12 H12C 0.9800
C13 H13A 0.9800
C13 H13B 0.9800
C13 H13C 0.9800
C14 H14A 0.9800
C14 H14B 0.9800
C14 H14C 0.9800
C15 C20 1.395(3)
C15 C16 1.399(3)
C16 C17 1.395(3)
C16 C21 1.508(3)
C17 C18 1.391(3)
C17 H17 0.9500
C18 C19 1.380(3)
C18 C22 1.513(3)
C19 C20 1.395(3)
C19 H19 0.9500
C20 C23 1.508(3)
C21 H21A 0.9800
C21 H21B 0.9800
C21 H21C 0.9800
C22 H22A 0.9800
C22 H22B 0.9800
C22 H22C 0.9800
C23 H23A 0.9800
C23 H23B 0.9800
C23 H23C 0.9800
C24 C25 1.534(3)
C25 C28 1.530(3)
C25 C26 1.534(3)
C25 C27 1.538(3)
C26 H26A 0.9800
C26 H26B 0.9800
C26 H26C 0.9800
C27 H27A 0.9800
C27 H27B 0.9800
C27 H27C 0.9800
C28 H28A 0.9800
C28 H28B 0.9800
C28 H28C 0.9800
